data_2210023
loop_
_publ_author_name
'Wen-Kui Dong'
'Xiao-Qing Yang'
'Jian-Hua Feng'

_publ_section_title
;
 <i>N</i>-Benzoyl-<i>N</i>'-(3-pyridyl)thiourea
;
_journal_coeditor_code XU2058
_journal_issue 8
_journal_name_full 'Acta Crystallographica Section E'
_journal_page_first o3459
_journal_page_last o3460
_journal_paper_doi 10.1107/S1600536806027516
_journal_volume 62
_journal_year 2006
_chemical_formula_iupac 'C13 H11 N3 O S'
_chemical_formula_moiety 'C13 H11 N3 O S'
_chemical_formula_sum 'C13 H11 N3 O S'
_chemical_formula_weight 257.31
_chemical_melting_point .431E-305
_chemical_name_systematic
;
N-Benzoyl-N'-(3-pyridyl)thiourea
;
_space_group_IT_number 2
_symmetry_cell_setting triclinic
_symmetry_space_group_name_Hall '-P 1'
_symmetry_space_group_name_H-M 'P -1'
_atom_sites_solution_hydrogens geom
_atom_sites_solution_primary direct
_atom_sites_solution_secondary difmap
_cell_angle_alpha 111.785(3)
_cell_angle_beta 92.152(4)
_cell_angle_gamma 111.499(4)
_cell_formula_units_Z 2
_cell_length_a 7.828(2)
_cell_length_b 8.688(2)
_cell_length_c 10.892(3)
_cell_measurement_reflns_used 1073
_cell_measurement_temperature 293(2)
_cell_measurement_theta_max 25.9
_cell_measurement_theta_min 2.7
_cell_volume 627.0(3)
_computing_cell_refinement 'SAINT (Bruker, 2003)'
_computing_data_collection 'SMART (Bruker, 2003)'
_computing_data_reduction SAINT
_computing_molecular_graphics 'SHELXTL (Sheldrick, 1997b)'
_computing_publication_material SHELXTL
_computing_structure_refinement 'SHELXL97 (Sheldrick, 1997a)'
_computing_structure_solution 'SHELXS97 (Sheldrick, 1997a)'
_diffrn_ambient_temperature 293(2)
_diffrn_measured_fraction_theta_full 0.96
_diffrn_measured_fraction_theta_max 0.96
_diffrn_measurement_device_type 'Bruker SMART  CCD area-detector'
_diffrn_measurement_method '\f and \w'
_diffrn_radiation_monochromator graphite
_diffrn_radiation_source 'fine-focus sealed tube'
_diffrn_radiation_type MoK\a
_diffrn_radiation_wavelength 0.71073
_diffrn_reflns_av_R_equivalents 0.013
_diffrn_reflns_av_sigmaI/netI 0.030
_diffrn_reflns_limit_h_max 9
_diffrn_reflns_limit_h_min -9
_diffrn_reflns_limit_k_max 10
_diffrn_reflns_limit_k_min -10
_diffrn_reflns_limit_l_max 13
_diffrn_reflns_limit_l_min -12
_diffrn_reflns_number 3239
_diffrn_reflns_theta_full 25.5
_diffrn_reflns_theta_max 25.5
_diffrn_reflns_theta_min 2.7
_diffrn_standards_interval_count 0
_diffrn_standards_interval_time 0
_diffrn_standards_number 0
_exptl_absorpt_coefficient_mu 0.249
_exptl_absorpt_correction_T_max 0.985
_exptl_absorpt_correction_T_min 0.930
_exptl_absorpt_correction_type multi-scan
_exptl_absorpt_process_details '(SADABS; Sheldrick, 2002)'
_exptl_crystal_colour colorless
_exptl_crystal_density_diffrn 1.363
_exptl_crystal_density_method 'not measured'
_exptl_crystal_description prism
_exptl_crystal_F_000 268
_exptl_crystal_size_max 0.25
_exptl_crystal_size_mid 0.15
_exptl_crystal_size_min 0.06
_refine_diff_density_max 0.19
_refine_diff_density_min -0.21
_refine_ls_extinction_method none
_refine_ls_goodness_of_fit_ref 1.013
_refine_ls_hydrogen_treatment constr
_refine_ls_matrix_type full
_refine_ls_number_parameters 163
_refine_ls_number_reflns 2263
_refine_ls_number_restraints 0
_refine_ls_restrained_S_all 1.013
_refine_ls_R_factor_all 0.053
_refine_ls_R_factor_gt 0.043
_refine_ls_shift/su_max 0.000
_refine_ls_shift/su_mean 0.000
_refine_ls_structure_factor_coef Fsqd
_refine_ls_weighting_details 'calc w=1/[\s^2^(Fo^2^)+(0.0512P)^2^+0.1913P] where P=(Fo^2^+2Fc^2^)/3'
_refine_ls_weighting_scheme calc
_refine_ls_wR_factor_gt 0.101
_refine_ls_wR_factor_ref 0.106
_reflns_number_gt 1879
_reflns_number_total 2263
_reflns_threshold_expression I>2\s(I)
_cod_data_source_file xu2058.cif
_cod_data_source_block I
_cod_database_code 2210023
_cod_database_fobs_code 2210023

loop_
_symmetry_equiv_pos_as_xyz
'x, y, z'
'-x, -y, -z'

loop_
_atom_site_type_symbol
_atom_site_label
_atom_site_fract_x
_atom_site_fract_y
_atom_site_fract_z
_atom_site_U_iso_or_equiv
_atom_site_adp_type
_atom_site_calc_flag
_atom_site_refinement_flags
_atom_site_occupancy
N N1 0.2590(3) 0.6065(2) 0.55261(18) 0.0428(4) Uani d . 1
N N2 0.2778(2) 0.1699(2) 0.48517(17) 0.0407(4) Uani d . 1
H H2 0.2828 0.1400 0.4012 0.049 Uiso calc R 1
N N3 0.2196(2) -0.1298(2) 0.42742(16) 0.0366(4) Uani d . 1
H H3A 0.2030 -0.2156 0.4533 0.044 Uiso calc R 1
O O1 0.2515(2) -0.06185(19) 0.24359(14) 0.0490(4) Uani d . 1
S S1 0.21945(9) 0.05640(7) 0.68254(5) 0.0509(2) Uani d . 1
C C1 0.2307(3) 0.4316(3) 0.4978(2) 0.0409(5) Uani d . 1
H H1 0.1547 0.3583 0.4125 0.049 Uiso calc R 1
C C2 0.3083(3) 0.3530(2) 0.5608(2) 0.0359(5) Uani d . 1
C C3 0.4218(3) 0.4607(3) 0.6869(2) 0.0441(5) Uani d . 1
H H3 0.4779 0.4133 0.7316 0.053 Uiso calc R 1
C C4 0.4499(3) 0.6410(3) 0.7450(2) 0.0468(5) Uani d . 1
H H4 0.5241 0.7168 0.8306 0.056 Uiso calc R 1
C C5 0.3676(3) 0.7080(3) 0.6756(2) 0.0432(5) Uani d . 1
H H5 0.3887 0.8300 0.7163 0.052 Uiso calc R 1
C C6 0.2424(3) 0.0377(2) 0.52733(19) 0.0354(5) Uani d . 1
C C7 0.2204(3) -0.1735(3) 0.2923(2) 0.0366(5) Uani d . 1
C C8 0.1799(3) -0.3661(3) 0.20554(19) 0.0349(4) Uani d . 1
C C9 0.2538(3) -0.4019(3) 0.0896(2) 0.0454(5) Uani d . 1
H H9 0.3285 -0.3062 0.0699 0.055 Uiso calc R 1
C C10 0.2177(4) -0.5779(3) 0.0031(2) 0.0551(6) Uani d . 1
H H10 0.2704 -0.6004 -0.0733 0.066 Uiso calc R 1
C C11 0.1031(4) -0.7206(3) 0.0302(2) 0.0550(6) Uani d . 1
H H11 0.0775 -0.8395 -0.0285 0.066 Uiso calc R 1
C C12 0.0267(3) -0.6870(3) 0.1439(2) 0.0521(6) Uani d . 1
H H12 -0.0511 -0.7834 0.1617 0.062 Uiso calc R 1
C C13 0.0654(3) -0.5103(3) 0.2319(2) 0.0428(5) Uani d . 1
H H13 0.0144 -0.4882 0.3090 0.051 Uiso calc R 1

loop_
_atom_site_aniso_label
_atom_site_aniso_U_11
_atom_site_aniso_U_22
_atom_site_aniso_U_33
_atom_site_aniso_U_12
_atom_site_aniso_U_13
_atom_site_aniso_U_23
N1 0.0534(11) 0.0307(9) 0.0474(11) 0.0190(8) 0.0105(9) 0.0176(8)
N2 0.0616(12) 0.0305(9) 0.0333(9) 0.0221(8) 0.0140(8) 0.0132(7)
N3 0.0537(11) 0.0266(8) 0.0312(9) 0.0190(8) 0.0095(8) 0.0109(7)
O1 0.0738(11) 0.0353(8) 0.0368(8) 0.0197(8) 0.0124(7) 0.0162(7)
S1 0.0845(5) 0.0367(3) 0.0361(3) 0.0293(3) 0.0207(3) 0.0146(2)
C1 0.0513(13) 0.0317(11) 0.0372(11) 0.0155(9) 0.0071(9) 0.0136(9)
C2 0.0420(11) 0.0278(10) 0.0393(11) 0.0152(9) 0.0134(9) 0.0141(9)
C3 0.0481(13) 0.0381(12) 0.0466(13) 0.0197(10) 0.0048(10) 0.0166(10)
C4 0.0505(13) 0.0342(11) 0.0436(12) 0.0147(10) 0.0006(10) 0.0070(9)
C5 0.0476(13) 0.0269(10) 0.0521(13) 0.0147(9) 0.0111(10) 0.0136(10)
C6 0.0384(11) 0.0288(10) 0.0375(11) 0.0151(9) 0.0072(9) 0.0109(9)
C7 0.0410(11) 0.0329(11) 0.0366(11) 0.0164(9) 0.0083(9) 0.0135(9)
C8 0.0400(11) 0.0331(10) 0.0305(10) 0.0173(9) 0.0038(8) 0.0099(8)
C9 0.0567(14) 0.0402(12) 0.0363(11) 0.0184(10) 0.0118(10) 0.0139(9)
C10 0.0724(17) 0.0549(15) 0.0342(12) 0.0322(13) 0.0127(11) 0.0084(11)
C11 0.0806(18) 0.0368(12) 0.0397(13) 0.0293(12) 0.0035(12) 0.0032(10)
C12 0.0673(16) 0.0329(12) 0.0463(13) 0.0149(11) 0.0038(12) 0.0125(10)
C13 0.0532(13) 0.0372(12) 0.0350(11) 0.0169(10) 0.0103(10) 0.0132(9)

loop_
_atom_type_symbol
_atom_type_description
_atom_type_scat_dispersion_real
_atom_type_scat_dispersion_imag
_atom_type_scat_source
C C 0.0033 0.0016 'International Tables Vol C Tables 4.2.6.8 and 6.1.1.4'
H H 0.0000 0.0000 'International Tables Vol C Tables 4.2.6.8 and 6.1.1.4'
N N 0.0061 0.0033 'International Tables Vol C Tables 4.2.6.8 and 6.1.1.4'
O O 0.0106 0.0060 'International Tables Vol C Tables 4.2.6.8 and 6.1.1.4'
S S 0.1246 0.1234 'International Tables Vol C Tables 4.2.6.8 and 6.1.1.4'

loop_
_geom_angle_atom_site_label_1
_geom_angle_atom_site_label_2
_geom_angle_atom_site_label_3
_geom_angle
C5 N1 C1 116.68(18)
C6 N2 C2 128.35(17)
C6 N2 H2 115.8
C2 N2 H2 115.8
C7 N3 C6 127.54(16)
C7 N3 H3A 116.2
C6 N3 H3A 116.2
N1 C1 C2 123.8(2)
N1 C1 H1 118.1
C2 C1 H1 118.1
C3 C2 C1 118.53(18)
C3 C2 N2 124.16(18)
C1 C2 N2 117.07(18)
C2 C3 C4 118.04(19)
C2 C3 H3 121.0
C4 C3 H3 121.0
C5 C4 C3 119.7(2)
C5 C4 H4 120.2
C3 C4 H4 120.2
N1 C5 C4 123.22(19)
N1 C5 H5 118.4
C4 C5 H5 118.4
N2 C6 N3 114.56(17)
N2 C6 S1 125.80(15)
N3 C6 S1 119.62(14)
O1 C7 N3 122.82(18)
O1 C7 C8 120.53(18)
N3 C7 C8 116.65(16)
C13 C8 C9 118.98(18)
C13 C8 C7 123.14(18)
C9 C8 C7 117.80(18)
C10 C9 C8 120.7(2)
C10 C9 H9 119.6
C8 C9 H9 119.6
C11 C10 C9 119.8(2)
C11 C10 H10 120.1
C9 C10 H10 120.1
C12 C11 C10 120.1(2)
C12 C11 H11 120.0
C10 C11 H11 120.0
C11 C12 C13 120.1(2)
C11 C12 H12 119.9
C13 C12 H12 119.9
C8 C13 C12 120.3(2)
C8 C13 H13 119.9
C12 C13 H13 119.9

loop_
_geom_bond_atom_site_label_1
_geom_bond_atom_site_label_2
_geom_bond_distance
N1 C5 1.335(3)
N1 C1 1.336(3)
N2 C6 1.332(2)
N2 C2 1.415(2)
N2 H2 0.8600
N3 C7 1.378(2)
N3 C6 1.398(2)
N3 H3A 0.8600
O1 C7 1.224(2)
S1 C6 1.660(2)
C1 C2 1.387(3)
C1 H1 0.9300
C2 C3 1.377(3)
C3 C4 1.380(3)
C3 H3 0.9300
C4 C5 1.374(3)
C4 H4 0.9300
C5 H5 0.9300
C7 C8 1.486(3)
C8 C13 1.385(3)
C8 C9 1.386(3)
C9 C10 1.378(3)
C9 H9 0.9300
C10 C11 1.380(3)
C10 H10 0.9300
C11 C12 1.376(3)
C11 H11 0.9300
C12 C13 1.383(3)
C12 H12 0.9300
C13 H13 0.9300

loop_
_geom_hbond_atom_site_label_D
_geom_hbond_atom_site_label_H
_geom_hbond_atom_site_label_A
_geom_hbond_site_symmetry_A
_geom_hbond_distance_DH
_geom_hbond_distance_HA
_geom_hbond_distance_DA
_geom_hbond_angle_DHA
N2 H2 O1 . 0.86 1.87 2.597(2) 141
N3 H3A N1 1_545 0.86 2.34 3.164(3) 162

loop_
_cod_related_entry_id
_cod_related_entry_database
_cod_related_entry_code
1 ChemSpider 594382
